data_4506973
loop_
_publ_author_name
'Yi, Fei-Yan'
'Sun, Zhong-Ming'

_publ_section_title
;
 Solvent-Controlled Syntheses, Structure, and Magnetic Properties of
 Trinuclear Mn(II)-Based Metal--Organic Frameworks
;
_journal_issue 11
_journal_name_full 'Crystal Growth &amp; Design'
_journal_page_first 5693
_journal_paper_doi 10.1021/cg3011844
_journal_volume 12
_journal_year 2012
_chemical_formula_sum 'C68 H76 Mn3 N4 O23'
_chemical_formula_weight 1482.15
_chemical_name_systematic
; 
 ? 
;
_space_group_IT_number 15
_symmetry_cell_setting monoclinic
_symmetry_space_group_name_Hall '-C 2yc'
_symmetry_space_group_name_H-M 'C 1 2/c 1'
_atom_sites_solution_hydrogens geom
_atom_sites_solution_primary direct
_atom_sites_solution_secondary difmap
_audit_creation_method SHELXL-97
_cell_angle_alpha 90.00
_cell_angle_beta 99.660(2)
_cell_angle_gamma 90.00
_cell_formula_units_Z 4
_cell_length_a 24.000(3)
_cell_length_b 11.0768(14)
_cell_length_c 34.991(5)
_cell_measurement_temperature 273(2)
_cell_volume 9170(2)
_computing_structure_refinement 'SHELXL-97 (Sheldrick, 1997)'
_computing_structure_solution 'SHELXS-97 (Sheldrick, 1990)'
_diffrn_ambient_temperature 273(2)
_diffrn_measured_fraction_theta_full 0.994
_diffrn_measured_fraction_theta_max 0.994
_diffrn_radiation_monochromator graphite
_diffrn_radiation_source 'fine-focus sealed tube'
_diffrn_radiation_type MoK\a
_diffrn_radiation_wavelength 0.71073
_diffrn_reflns_av_R_equivalents 0.0436
_diffrn_reflns_av_sigmaI/netI 0.0509
_diffrn_reflns_limit_h_max 26
_diffrn_reflns_limit_h_min -26
_diffrn_reflns_limit_k_max 12
_diffrn_reflns_limit_k_min -10
_diffrn_reflns_limit_l_max 38
_diffrn_reflns_limit_l_min -32
_diffrn_reflns_number 19177
_diffrn_reflns_theta_full 23.06
_diffrn_reflns_theta_max 23.06
_diffrn_reflns_theta_min 1.18
_exptl_absorpt_coefficient_mu 0.467
_exptl_absorpt_correction_T_max 0.7453
_exptl_absorpt_correction_T_min 0.6709
_exptl_absorpt_correction_type multi-scan
_exptl_crystal_colour colorless
_exptl_crystal_density_diffrn 1.074
_exptl_crystal_density_method 'not measured'
_exptl_crystal_description brick
_exptl_crystal_F_000 3084
_exptl_crystal_size_max 0.4
_exptl_crystal_size_mid 0.25
_exptl_crystal_size_min 0.25
_platon_squeeze_details
;
;
_refine_diff_density_max 0.711
_refine_diff_density_min -0.518
_refine_diff_density_rms 0.078
_refine_ls_extinction_coef 0.00014(6)
_refine_ls_extinction_expression Fc^*^=kFc[1+0.001xFc^2^\l^3^/sin(2\q)]^-1/4^
_refine_ls_extinction_method SHELXL
_refine_ls_goodness_of_fit_ref 1.095
_refine_ls_hydrogen_treatment constr
_refine_ls_matrix_type full
_refine_ls_number_parameters 418
_refine_ls_number_reflns 6411
_refine_ls_number_restraints 0
_refine_ls_restrained_S_all 1.095
_refine_ls_R_factor_all 0.0793
_refine_ls_R_factor_gt 0.0631
_refine_ls_shift/su_max 0.058
_refine_ls_shift/su_mean 0.003
_refine_ls_structure_factor_coef Fsqd
_refine_ls_weighting_details 'calc w=1/[\s^2^(Fo^2^)+(0.1246P)^2^+2.6204P] where P=(Fo^2^+2Fc^2^)/3'
_refine_ls_weighting_scheme calc
_refine_ls_wR_factor_gt 0.1942
_refine_ls_wR_factor_ref 0.2070
_reflns_number_gt 4677
_reflns_number_total 6411
_reflns_threshold_expression >2sigma(I)
_cod_data_source_file cg3011844_si_002.cif
_cod_data_source_block 1
_cod_original_sg_symbol_H-M C2/c
_cod_database_code 4506973

loop_
_symmetry_equiv_pos_as_xyz
'x, y, z'
'-x, y, -z+1/2'
'x+1/2, y+1/2, z'
'-x+1/2, y+1/2, -z+1/2'
'-x, -y, -z'
'x, -y, z-1/2'
'-x+1/2, -y+1/2, -z'
'x+1/2, -y+1/2, z-1/2'

loop_
_atom_site_label
_atom_site_type_symbol
_atom_site_fract_x
_atom_site_fract_y
_atom_site_fract_z
_atom_site_U_iso_or_equiv
_atom_site_adp_type
_atom_site_occupancy
_atom_site_symmetry_multiplicity
_atom_site_calc_flag
_atom_site_refinement_flags
Mn1 Mn 0.17389(3) -0.03520(6) 0.005160(18) 0.0538(3) Uani 1 1 d .
Mn2 Mn 0.2452(11) 0.245(3) -0.0018(9) 0.034(2) Uani 0.50 1 d P
N1 N 0.09648(18) -0.3792(4) 0.01951(14) 0.0786(13) Uani 1 1 d .
C1 C 0.27507(18) 0.0638(4) 0.11433(11) 0.0478(10) Uani 1 1 d .
C2 C 0.2964(2) 0.1612(4) 0.13604(12) 0.0596(12) Uani 1 1 d .
H2A H 0.2931 0.2374 0.1247 0.071 Uiso 1 1 calc R
C3 C 0.3227(2) 0.1503(4) 0.17410(12) 0.0624(13) Uani 1 1 d .
H3A H 0.3358 0.2186 0.1883 0.075 Uiso 1 1 calc R
C4 C 0.3293(2) 0.0387(4) 0.19079(12) 0.0571(12) Uani 1 1 d .
C5 C 0.3070(3) -0.0604(5) 0.16964(15) 0.097(2) Uani 1 1 d .
H5A H 0.3093 -0.1364 0.1811 0.117 Uiso 1 1 calc R
C6 C 0.2817(3) -0.0474(5) 0.13200(14) 0.0886(19) Uani 1 1 d .
H6A H 0.2686 -0.1157 0.1178 0.106 Uiso 1 1 calc R
C7 C 0.38725(18) 0.1087(4) 0.24916(11) 0.0511(11) Uani 1 1 d .
H7A H 0.3628 0.1689 0.2578 0.061 Uiso 1 1 calc R
H7B H 0.4111 0.1479 0.2331 0.061 Uiso 1 1 calc R
C8 C 0.42350(17) 0.0479(4) 0.28395(11) 0.0458(10) Uani 1 1 d .
C9 C 0.4641(2) -0.0412(4) 0.26989(12) 0.0555(12) Uani 1 1 d .
H9A H 0.4860 -0.0832 0.2917 0.067 Uiso 1 1 calc R
H9B H 0.4433 -0.1004 0.2527 0.067 Uiso 1 1 calc R
C10 C 0.3868(2) -0.0185(4) 0.30810(13) 0.0609(13) Uani 1 1 d .
H10A H 0.3659 -0.0821 0.2929 0.073 Uiso 1 1 calc R
H10B H 0.4101 -0.0548 0.3305 0.073 Uiso 1 1 calc R
C11 C 0.45593(19) 0.1479(4) 0.30807(12) 0.0566(12) Uani 1 1 d .
H11A H 0.4769 0.1959 0.2921 0.068 Uiso 1 1 calc R
H11B H 0.4300 0.2005 0.3186 0.068 Uiso 1 1 calc R
C12 C 0.52261(18) 0.1608(4) 0.36672(12) 0.0530(11) Uani 1 1 d .
C13 C 0.5667(2) 0.1051(5) 0.39054(14) 0.0701(14) Uani 1 1 d .
H13A H 0.5750 0.0245 0.3866 0.084 Uiso 1 1 calc R
C14 C 0.5986(2) 0.1695(5) 0.42042(14) 0.0679(14) Uani 1 1 d .
H14A H 0.6289 0.1318 0.4360 0.082 Uiso 1 1 calc R
C15 C 0.58672(18) 0.2867(5) 0.42749(12) 0.0559(11) Uani 1 1 d .
C16 C 0.6233(2) 0.3559(6) 0.45945(15) 0.0722(15) Uani 1 1 d .
C17 C 0.5425(2) 0.3411(5) 0.40359(17) 0.0801(16) Uani 1 1 d .
H17A H 0.5339 0.4212 0.4080 0.096 Uiso 1 1 calc R
C18 C 0.5106(2) 0.2799(5) 0.37317(16) 0.0803(16) Uani 1 1 d .
H18A H 0.4812 0.3188 0.3572 0.096 Uiso 1 1 calc R
C19 C 0.24839(17) 0.0764(4) 0.07330(11) 0.0454(10) Uani 1 1 d .
C20 C 0.1277(2) -0.3040(5) 0.00271(15) 0.0675(14) Uani 1 1 d .
C21 C 0.1511(2) -0.3461(5) -0.03206(16) 0.0797(15) Uani 1 1 d .
H21A H 0.1726 -0.2822 -0.0411 0.120 Uiso 1 1 calc R
H21B H 0.1206 -0.3685 -0.0522 0.120 Uiso 1 1 calc R
H21C H 0.1752 -0.4147 -0.0251 0.120 Uiso 1 1 calc R
C22 C 0.0855(3) -0.5038(5) 0.0078(2) 0.101(2) Uani 1 1 d .
H22A H 0.1041 -0.5217 -0.0138 0.152 Uiso 1 1 calc R
H22B H 0.0455 -0.5157 0.0003 0.152 Uiso 1 1 calc R
H22C H 0.0996 -0.5563 0.0290 0.152 Uiso 1 1 calc R
C23 C 0.0714(3) -0.3346(6) 0.05216(19) 0.0980(19) Uani 1 1 d .
H23A H 0.0814 -0.2513 0.0568 0.147 Uiso 1 1 calc R
H23B H 0.0854 -0.3812 0.0749 0.147 Uiso 1 1 calc R
H23C H 0.0311 -0.3420 0.0462 0.147 Uiso 1 1 calc R
C24 C 0.2581(2) 0.0072(5) 0.45699(14) 0.0613(13) Uani 1 1 d .
C25 C 0.28234(19) 0.0214(4) 0.42069(12) 0.0513(11) Uani 1 1 d .
C26 C 0.2825(2) 0.1307(4) 0.40220(14) 0.0653(13) Uani 1 1 d .
H26A H 0.2673 0.1979 0.4127 0.078 Uiso 1 1 calc R
C27 C 0.3275(2) 0.0456(4) 0.35332(13) 0.0582(12) Uani 1 1 d .
C28 C 0.3285(2) -0.0663(5) 0.37092(14) 0.0690(14) Uani 1 1 d .
H28A H 0.3437 -0.1331 0.3602 0.083 Uiso 1 1 calc R
C29 C 0.3043(2) 0.1433(5) 0.36871(15) 0.0696(14) Uani 1 1 d .
H29A H 0.3033 0.2180 0.3564 0.083 Uiso 1 1 calc R
C40 C 0.3062(2) -0.0767(4) 0.40503(13) 0.0642(13) Uani 1 1 d .
H40A H 0.3075 -0.1509 0.4175 0.077 Uiso 1 1 calc R
O1 O 0.35420(16) 0.0155(3) 0.22777(8) 0.0728(10) Uani 1 1 d .
O2 O 0.34903(15) 0.0660(3) 0.32016(10) 0.0771(10) Uani 1 1 d .
O3 O 0.49366(14) 0.0913(3) 0.33861(9) 0.0693(9) Uani 1 1 d .
O4 O 0.5000 0.0275(4) 0.2500 0.0657(13) Uani 1 2 d S
O5 O 0.25054(13) 0.1755(3) 0.05700(8) 0.0573(8) Uani 1 1 d .
O6 O 0.22523(14) -0.0164(3) 0.05704(9) 0.0640(9) Uani 1 1 d .
O7 O 0.13677(15) -0.1983(3) 0.01522(10) 0.0737(10) Uani 1 1 d .
O9 O 0.22530(15) 0.0868(3) 0.46501(10) 0.0747(10) Uani 1 1 d .
O11 O 0.61210(18) 0.4676(4) 0.46195(13) 0.1007(13) Uani 1 1 d .
O12 O 0.66108(14) 0.3065(4) 0.48154(10) 0.0932(13) Uani 1 1 d .
O13 O 0.27284(17) -0.0834(3) 0.47775(10) 0.0771(10) Uani 1 1 d .
N2 N 0.0479(5) 0.1578(9) 0.0695(4) 0.188(3) Uiso 1 1 d .
O14 O 0.1041(3) 0.0373(7) 0.0410(3) 0.185(3) Uiso 1 1 d .
C43 C 0.0194(9) 0.1679(18) 0.0323(7) 0.296(9) Uiso 1 1 d .
C55 C 0.0403(11) 0.198(2) 0.1098(8) 0.415(14) Uiso 1 1 d .
H55A H 0.0678 0.1671 0.1307 0.498 Uiso 1 1 d R
H55B H 0.0432 0.2840 0.1088 0.498 Uiso 1 1 d R
H55C H 0.0031 0.1755 0.1138 0.498 Uiso 1 1 d R
C44 C 0.1262(14) 0.045(3) 0.1129(11) 0.423(16) Uiso 1 1 d .
C45 C 0.0912(8) 0.0788(16) 0.0772(6) 0.241(6) Uiso 1 1 d .

loop_
_atom_site_aniso_label
_atom_site_aniso_U_11
_atom_site_aniso_U_22
_atom_site_aniso_U_33
_atom_site_aniso_U_23
_atom_site_aniso_U_13
_atom_site_aniso_U_12
Mn1 0.0673(5) 0.0552(5) 0.0335(4) 0.0037(3) -0.0076(3) -0.0088(3)
Mn2 0.039(7) 0.040(4) 0.020(4) -0.005(3) -0.007(4) -0.007(4)
N1 0.073(3) 0.074(3) 0.088(3) 0.013(2) 0.010(3) -0.015(2)
C1 0.058(3) 0.056(3) 0.028(2) 0.0059(19) 0.0034(19) -0.006(2)
C2 0.078(3) 0.058(3) 0.037(2) 0.004(2) -0.007(2) 0.000(2)
C3 0.087(3) 0.059(3) 0.033(2) -0.008(2) -0.010(2) -0.012(3)
C4 0.075(3) 0.063(3) 0.028(2) 0.007(2) -0.005(2) -0.019(2)
C5 0.148(6) 0.080(4) 0.048(3) 0.025(3) -0.033(3) -0.038(4)
C6 0.141(5) 0.070(3) 0.041(3) 0.006(2) -0.027(3) -0.039(3)
C7 0.056(3) 0.067(3) 0.029(2) 0.0025(19) 0.0016(19) -0.009(2)
C8 0.054(3) 0.059(3) 0.024(2) 0.0007(18) 0.0069(19) -0.009(2)
C9 0.068(3) 0.062(3) 0.037(3) 0.003(2) 0.012(2) -0.008(2)
C10 0.076(3) 0.076(3) 0.030(2) 0.007(2) 0.009(2) -0.001(3)
C11 0.065(3) 0.070(3) 0.031(2) 0.000(2) -0.004(2) 0.002(2)
C12 0.048(2) 0.071(3) 0.035(2) -0.003(2) -0.008(2) 0.003(2)
C13 0.077(3) 0.070(3) 0.056(3) -0.002(3) -0.009(3) 0.020(3)
C14 0.055(3) 0.095(4) 0.047(3) 0.003(3) -0.011(2) 0.013(3)
C15 0.044(2) 0.080(3) 0.041(3) -0.009(2) -0.002(2) -0.001(2)
C16 0.054(3) 0.117(5) 0.047(3) -0.017(3) 0.011(3) -0.011(3)
C17 0.075(3) 0.065(3) 0.085(4) -0.012(3) -0.031(3) 0.003(3)
C18 0.070(3) 0.082(4) 0.074(4) -0.005(3) -0.033(3) 0.017(3)
C19 0.048(2) 0.057(3) 0.030(2) -0.002(2) 0.0021(18) 0.001(2)
C20 0.051(3) 0.085(4) 0.064(3) 0.016(3) 0.000(2) 0.002(3)
C21 0.082(4) 0.083(4) 0.075(4) -0.004(3) 0.018(3) 0.009(3)
C22 0.089(4) 0.075(4) 0.141(6) -0.005(4) 0.023(4) -0.021(3)
C23 0.085(4) 0.130(5) 0.086(4) 0.001(4) 0.035(4) -0.015(4)
C24 0.077(3) 0.067(3) 0.042(3) -0.007(2) 0.017(3) -0.018(3)
C25 0.061(3) 0.053(3) 0.042(3) 0.002(2) 0.013(2) -0.008(2)
C26 0.078(3) 0.065(3) 0.058(3) 0.008(2) 0.026(3) 0.004(2)
C27 0.068(3) 0.069(3) 0.038(3) 0.012(2) 0.013(2) -0.009(2)
C28 0.096(4) 0.066(3) 0.052(3) -0.002(2) 0.033(3) -0.008(3)
C29 0.078(3) 0.069(3) 0.067(3) 0.024(3) 0.028(3) 0.008(3)
C40 0.093(4) 0.054(3) 0.050(3) 0.004(2) 0.025(3) -0.013(3)
O1 0.099(3) 0.078(2) 0.0309(17) 0.0107(15) -0.0194(17) -0.0310(19)
O2 0.085(2) 0.100(3) 0.055(2) 0.0309(19) 0.0341(19) 0.020(2)
O3 0.078(2) 0.069(2) 0.051(2) -0.0074(16) -0.0195(17) 0.0111(17)
O4 0.076(3) 0.063(3) 0.065(3) 0.000 0.034(3) 0.000
O5 0.080(2) 0.059(2) 0.0290(15) 0.0045(14) -0.0013(14) -0.0027(16)
O6 0.083(2) 0.070(2) 0.0338(17) 0.0036(15) -0.0053(16) -0.0099(18)
O7 0.091(3) 0.062(2) 0.071(2) -0.0014(18) 0.0218(19) -0.0187(19)
O9 0.084(2) 0.088(2) 0.057(2) -0.0008(18) 0.0251(19) 0.009(2)
O11 0.090(3) 0.114(3) 0.088(3) -0.029(3) -0.015(2) -0.018(3)
O12 0.0472(19) 0.177(4) 0.048(2) -0.020(2) -0.0131(17) 0.017(2)
O13 0.132(3) 0.059(2) 0.048(2) 0.0052(17) 0.037(2) -0.015(2)

loop_
_atom_type_symbol
_atom_type_description
_atom_type_scat_dispersion_real
_atom_type_scat_dispersion_imag
_atom_type_scat_source
C C 0.0033 0.0016 'International Tables Vol C Tables 4.2.6.8 and 6.1.1.4'
H H 0.0000 0.0000 'International Tables Vol C Tables 4.2.6.8 and 6.1.1.4'
N N 0.0061 0.0033 'International Tables Vol C Tables 4.2.6.8 and 6.1.1.4'
O O 0.0106 0.0060 'International Tables Vol C Tables 4.2.6.8 and 6.1.1.4'
Mn Mn 0.3368 0.7283 'International Tables Vol C Tables 4.2.6.8 and 6.1.1.4'

loop_
_geom_angle_atom_site_label_1
_geom_angle_atom_site_label_2
_geom_angle_atom_site_label_3
_geom_angle
_geom_angle_site_symmetry_1
_geom_angle_site_symmetry_3
O6 Mn1 O7 98.72(14) . .
O6 Mn1 O11 150.44(17) . 8_455
O7 Mn1 O11 99.41(18) . 8_455
O6 Mn1 O9 106.87(14) . 6
O7 Mn1 O9 101.20(14) . 6
O11 Mn1 O9 92.24(16) 8_455 6
O6 Mn1 O14 82.5(2) . .
O7 Mn1 O14 81.1(2) . .
O11 Mn1 O14 77.5(2) 8_455 .
O9 Mn1 O14 169.7(2) 6 .
Mn2 Mn2 O13 104(10) 7 6
Mn2 Mn2 O12 163(10) 7 8_455
O13 Mn2 O12 91.2(10) 6 8_455
Mn2 Mn2 O5 94(10) 7 7
O13 Mn2 O5 88.7(13) 6 7
O12 Mn2 O5 92.9(11) 8_455 7
Mn2 Mn2 O13 69(10) 7 4
O13 Mn2 O13 173.0(12) 6 4
O12 Mn2 O13 95.8(14) 8_455 4
O5 Mn2 O13 91.7(14) 7 4
Mn2 Mn2 O5 79(10) 7 .
O13 Mn2 O5 93.0(14) 6 .
O12 Mn2 O5 94.0(13) 8_455 .
O5 Mn2 O5 172.8(11) 7 .
O13 Mn2 O5 85.7(12) 4 .
Mn2 Mn2 O12 15(10) 7 2_655
O13 Mn2 O12 90.5(12) 6 2_655
O12 Mn2 O12 178.1(19) 8_455 2_655
O5 Mn2 O12 87.9(11) 7 2_655
O13 Mn2 O12 82.5(8) 4 2_655
O5 Mn2 O12 85.1(9) . 2_655
C20 N1 C22 124.2(5) . .
C20 N1 C23 118.2(5) . .
C22 N1 C23 117.6(5) . .
C2 C1 C6 116.9(4) . .
C2 C1 C19 121.7(4) . .
C6 C1 C19 121.4(4) . .
C1 C2 C3 122.3(4) . .
C1 C2 H2A 118.8 . .
C3 C2 H2A 118.8 . .
C4 C3 C2 119.6(4) . .
C4 C3 H3A 120.2 . .
C2 C3 H3A 120.2 . .
O1 C4 C3 125.6(4) . .
O1 C4 C5 115.4(4) . .
C3 C4 C5 118.9(4) . .
C6 C5 C4 120.2(5) . .
C6 C5 H5A 119.9 . .
C4 C5 H5A 119.9 . .
C5 C6 C1 121.9(5) . .
C5 C6 H6A 119.0 . .
C1 C6 H6A 119.0 . .
O1 C7 C8 106.9(3) . .
O1 C7 H7A 110.4 . .
C8 C7 H7A 110.4 . .
O1 C7 H7B 110.4 . .
C8 C7 H7B 110.4 . .
H7A C7 H7B 108.6 . .
C10 C8 C11 109.6(3) . .
C10 C8 C9 109.2(3) . .
C11 C8 C9 110.8(4) . .
C10 C8 C7 110.7(3) . .
C11 C8 C7 106.9(3) . .
C9 C8 C7 109.7(3) . .
O4 C9 C8 106.6(3) . .
O4 C9 H9A 110.4 . .
C8 C9 H9A 110.4 . .
O4 C9 H9B 110.4 . .
C8 C9 H9B 110.4 . .
H9A C9 H9B 108.6 . .
O2 C10 C8 107.9(4) . .
O2 C10 H10A 110.1 . .
C8 C10 H10A 110.1 . .
O2 C10 H10B 110.1 . .
C8 C10 H10B 110.1 . .
H10A C10 H10B 108.4 . .
O3 C11 C8 107.2(4) . .
O3 C11 H11A 110.3 . .
C8 C11 H11A 110.3 . .
O3 C11 H11B 110.3 . .
C8 C11 H11B 110.3 . .
H11A C11 H11B 108.5 . .
O3 C12 C18 124.8(4) . .
O3 C12 C13 115.8(4) . .
C18 C12 C13 119.4(4) . .
C12 C13 C14 119.8(5) . .
C12 C13 H13A 120.1 . .
C14 C13 H13A 120.1 . .
C15 C14 C13 121.5(4) . .
C15 C14 H14A 119.3 . .
C13 C14 H14A 119.3 . .
C14 C15 C17 118.2(4) . .
C14 C15 C16 120.4(5) . .
C17 C15 C16 121.4(5) . .
O12 C16 O11 122.4(5) . .
O12 C16 C15 121.3(6) . .
O11 C16 C15 116.2(5) . .
C15 C17 C18 121.7(5) . .
C15 C17 H17A 119.2 . .
C18 C17 H17A 119.2 . .
C12 C18 C17 119.5(5) . .
C12 C18 H18A 120.2 . .
C17 C18 H18A 120.2 . .
O5 C19 O6 124.3(4) . .
O5 C19 C1 119.0(4) . .
O6 C19 C1 116.7(4) . .
O7 C20 N1 120.7(5) . .
O7 C20 C21 120.4(5) . .
N1 C20 C21 118.9(5) . .
C20 C21 H21A 109.5 . .
C20 C21 H21B 109.5 . .
H21A C21 H21B 109.5 . .
C20 C21 H21C 109.5 . .
H21A C21 H21C 109.5 . .
H21B C21 H21C 109.5 . .
N1 C22 H22A 109.5 . .
N1 C22 H22B 109.5 . .
H22A C22 H22B 109.5 . .
N1 C22 H22C 109.5 . .
H22A C22 H22C 109.5 . .
H22B C22 H22C 109.5 . .
N1 C23 H23A 109.5 . .
N1 C23 H23B 109.5 . .
H23A C23 H23B 109.5 . .
N1 C23 H23C 109.5 . .
H23A C23 H23C 109.5 . .
H23B C23 H23C 109.5 . .
O9 C24 O13 124.3(4) . .
O9 C24 C25 118.0(5) . .
O13 C24 C25 117.7(5) . .
C26 C25 C40 118.2(4) . .
C26 C25 C24 121.8(4) . .
C40 C25 C24 120.1(4) . .
C29 C26 C25 121.6(5) . .
C29 C26 H26A 119.2 . .
C25 C26 H26A 119.2 . .
O2 C27 C29 116.2(4) . .
O2 C27 C28 123.1(4) . .
C29 C27 C28 120.7(4) . .
C27 C28 C40 118.4(4) . .
C27 C28 H28A 120.8 . .
C40 C28 H28A 120.8 . .
C26 C29 C27 119.8(4) . .
C26 C29 H29A 120.1 . .
C27 C29 H29A 120.1 . .
C25 C40 C28 121.3(4) . .
C25 C40 H40A 119.4 . .
C28 C40 H40A 119.4 . .
C4 O1 C7 118.6(3) . .
C27 O2 C10 119.8(4) . .
C12 O3 C11 118.8(3) . .
C9 O4 C9 115.0(5) 2_655 .
C19 O5 Mn2 142.3(9) . 7
C19 O5 Mn2 138.0(8) . .
Mn2 O5 Mn2 7.2(11) 7 .
C19 O6 Mn1 130.2(3) . .
C20 O7 Mn1 143.9(3) . .
C24 O9 Mn1 115.0(3) . 6_556
C16 O11 Mn1 105.6(4) . 8_556
C16 O12 Mn2 152.0(10) . 8_556
C16 O12 Mn2 153.9(9) . 2_655
Mn2 O12 Mn2 1.9(18) 8_556 2_655
C24 O13 Mn2 144.3(7) . 6_556
C24 O13 Mn2 151.3(7) . 4_545
Mn2 O13 Mn2 7.0(12) 6_556 4_545
C43 N2 C45 119.1(16) . .
C43 N2 C55 137.8(17) . .
C45 N2 C55 102.3(16) . .
C45 O14 Mn1 148.0(10) . .
N2 C55 H55A 115.6 . .
N2 C55 H55B 103.7 . .
H55A C55 H55B 109.5 . .
N2 C55 H55C 108.9 . .
H55A C55 H55C 109.5 . .
H55B C55 H55C 109.5 . .
N2 C45 O14 107.9(16) . .
N2 C45 C44 131(2) . .
O14 C45 C44 120(2) . .

loop_
_geom_bond_atom_site_label_1
_geom_bond_atom_site_label_2
_geom_bond_distance
_geom_bond_site_symmetry_2
Mn1 O6 2.026(3) .
Mn1 O7 2.070(3) .
Mn1 O11 2.072(4) 8_455
Mn1 O9 2.099(3) 6
Mn1 O14 2.393(9) .
Mn2 Mn2 0.27(4) 7
Mn2 O13 2.07(4) 6
Mn2 O12 2.08(2) 8_455
Mn2 O5 2.14(4) 7
Mn2 O13 2.16(3) 4
Mn2 O5 2.18(3) .
Mn2 O12 2.35(2) 2_655
N1 C20 1.322(6) .
N1 C22 1.452(7) .
N1 C23 1.463(7) .
C1 C2 1.368(6) .
C1 C6 1.375(6) .
C1 C19 1.477(6) .
C2 C3 1.380(6) .
C2 H2A 0.9300 .
C3 C4 1.365(6) .
C3 H3A 0.9300 .
C4 O1 1.355(5) .
C4 C5 1.381(7) .
C5 C6 1.362(7) .
C5 H5A 0.9300 .
C6 H6A 0.9300 .
C7 O1 1.433(5) .
C7 C8 1.529(6) .
C7 H7A 0.9700 .
C7 H7B 0.9700 .
C8 C10 1.509(6) .
C8 C11 1.525(6) .
C8 C9 1.525(6) .
C9 O4 1.417(5) .
C9 H9A 0.9700 .
C9 H9B 0.9700 .
C10 O2 1.416(6) .
C10 H10A 0.9700 .
C10 H10B 0.9700 .
C11 O3 1.425(5) .
C11 H11A 0.9700 .
C11 H11B 0.9700 .
C12 O3 1.347(5) .
C12 C18 1.376(7) .
C12 C13 1.378(6) .
C13 C14 1.386(7) .
C13 H13A 0.9300 .
C14 C15 1.360(7) .
C14 H14A 0.9300 .
C15 C17 1.375(7) .
C15 C16 1.510(7) .
C16 O12 1.219(7) .
C16 O11 1.273(7) .
C17 C18 1.381(7) .
C17 H17A 0.9300 .
C18 H18A 0.9300 .
C19 O5 1.242(5) .
C19 O6 1.258(5) .
C20 O7 1.257(6) .
C20 C21 1.498(7) .
C21 H21A 0.9600 .
C21 H21B 0.9600 .
C21 H21C 0.9600 .
C22 H22A 0.9600 .
C22 H22B 0.9600 .
C22 H22C 0.9600 .
C23 H23A 0.9600 .
C23 H23B 0.9600 .
C23 H23C 0.9600 .
C24 O9 1.245(6) .
C24 O13 1.254(6) .
C24 C25 1.492(6) .
C25 C26 1.373(6) .
C25 C40 1.384(6) .
C26 C29 1.368(6) .
C26 H26A 0.9300 .
C27 O2 1.365(5) .
C27 C29 1.369(7) .
C27 C28 1.383(6) .
C28 C40 1.392(6) .
C28 H28A 0.9300 .
C29 H29A 0.9300 .
C40 H40A 0.9300 .
O4 C9 1.417(5) 2_655
O5 Mn2 2.14(4) 7
O9 Mn1 2.099(3) 6_556
O11 Mn1 2.072(4) 8_556
O12 Mn2 2.08(2) 8_556
O12 Mn2 2.35(2) 2_655
O13 Mn2 2.07(4) 6_556
O13 Mn2 2.16(3) 4_545
N2 C43 1.37(2) .
N2 C45 1.350(17) .
N2 C55 1.52(2) .
O14 C45 1.428(17) .
C55 H55A 0.9601 .
C55 H55B 0.9599 .
C55 H55C 0.9600 .
C44 C45 1.43(3) .

loop_
_platon_squeeze_void_nr
_platon_squeeze_void_average_x
_platon_squeeze_void_average_y
_platon_squeeze_void_average_z
_platon_squeeze_void_volume
_platon_squeeze_void_count_electrons
_platon_squeeze_void_content
1 0.884 -0.030 0.250 1399 476 ' '
2 0.894 -0.030 0.750 1399 476 ' '
